data_7020683
loop_
_publ_author_name
'Farina, Paolo'
'Levason, William'
'Reid, Gillian'

_publ_section_title
;
 s-Block chalcogenoether chemistry--thio- and selenoether coordination
 with hard Group 2 ions.
;
_journal_issue 1
_journal_name_full 'Dalton transactions (Cambridge, England : 2003)'
_journal_page_first 89
_journal_page_last 99
_journal_paper_doi 10.1039/c2dt31692g
_journal_volume 42
_journal_year 2013
_chemical_formula_moiety 'C12 H24 Ca I2 O2 S4, 0.5(C H2 Cl2)'
_chemical_formula_sum 'C12.5 H25 Ca Cl I2 O2 S4'
_chemical_formula_weight 664.90
_chemical_name_common
;
Diiodo(1,10-dioxa-4,7,13,16-
tetrathiacyclooctadecane)calcium(ii) dichloromethane solvate
;
_chemical_name_systematic
;
Diiodo(1,10-dioxa-4,7,13,16-tetrathiacyclooctadecane)calcium(II)
dichloromethane solvate
;
_space_group_IT_number 14
_space_group_name_Hall '-P 2ybc'
_symmetry_cell_setting monoclinic
_symmetry_space_group_name_Hall '-P 2ybc'
_symmetry_space_group_name_H-M 'P 1 21/c 1'
_atom_sites_solution_hydrogens geom
_atom_sites_solution_primary direct
_atom_sites_solution_secondary difmap
_audit_creation_date 2011-11-25
_audit_creation_method 'SHELXL-97 + hand edit'
_cell_angle_alpha 90.00
_cell_angle_beta 91.464(12)
_cell_angle_gamma 90.00
_cell_formula_units_Z 4
_cell_length_a 17.076(4)
_cell_length_b 8.2970(18)
_cell_length_c 15.745(4)
_cell_measurement_reflns_used 7259
_cell_measurement_temperature 100(2)
_cell_measurement_theta_max 27.6
_cell_measurement_theta_min 3.0
_cell_volume 2230.0(9)
_computing_cell_refinement 'CrystalClear-SM Expert 2.0 r7 (Rigaku, 2011)'
_computing_data_collection 'CrystalClear-SM Expert 2.0 r7 (Rigaku, 2011)'
_computing_data_reduction 'CrystalClear-SM Expert 2.0 r7 (Rigaku, 2011)'
_computing_structure_refinement 'SHELXL-97 (Sheldrick, 1997)'
_computing_structure_solution 'SHELXS-97 (Sheldrick, 1997)'
_diffrn_ambient_temperature 100(2)
_diffrn_measured_fraction_theta_full 0.988
_diffrn_measured_fraction_theta_max 0.988
_diffrn_measurement_device_type 'Rigaku AFC12 (Right): Kappa 3-circle. Rigaku Saturn724+ (2x2 bin mode)'
_diffrn_measurement_method 'profile data from \w-scans'
_diffrn_radiation_monochromator 'confocal '
_diffrn_radiation_source 'rotating anode'
_diffrn_radiation_type MoK\a
_diffrn_radiation_wavelength 0.71073
_diffrn_reflns_av_R_equivalents 0.0586
_diffrn_reflns_av_sigmaI/netI 0.0924
_diffrn_reflns_limit_h_max 22
_diffrn_reflns_limit_h_min -21
_diffrn_reflns_limit_k_max 10
_diffrn_reflns_limit_k_min -10
_diffrn_reflns_limit_l_max 20
_diffrn_reflns_limit_l_min -19
_diffrn_reflns_number 10627
_diffrn_reflns_theta_full 27.48
_diffrn_reflns_theta_max 27.48
_diffrn_reflns_theta_min 3.01
_diffrn_standards_number 0
_exptl_absorpt_coefficient_mu 3.548
_exptl_absorpt_correction_T_max 1.000
_exptl_absorpt_correction_T_min 0.254
_exptl_absorpt_correction_type multi-scan
_exptl_absorpt_process_details 'CrystalClear-SM Expert 2.0 r7 (Rigaku, 2011)'
_exptl_crystal_colour colourless
_exptl_crystal_density_diffrn 1.980
_exptl_crystal_density_method 'not measured'
_exptl_crystal_description block
_exptl_crystal_F_000 1292
_exptl_crystal_size_max 0.03
_exptl_crystal_size_mid 0.02
_exptl_crystal_size_min 0.02
_refine_diff_density_max 1.168
_refine_diff_density_min -1.612
_refine_diff_density_rms 0.219
_refine_ls_extinction_method none
_refine_ls_goodness_of_fit_ref 1.043
_refine_ls_hydrogen_treatment constr
_refine_ls_matrix_type full
_refine_ls_number_parameters 208
_refine_ls_number_reflns 5065
_refine_ls_number_restraints 2
_refine_ls_restrained_S_all 1.043
_refine_ls_R_factor_all 0.0876
_refine_ls_R_factor_gt 0.0523
_refine_ls_shift/su_max 0.001
_refine_ls_shift/su_mean 0.000
_refine_ls_structure_factor_coef Fsqd
_refine_ls_weighting_details 'w=1/[\s^2^(Fo^2^)+(0.0327P)^2^+4.7887P] where P=(Fo^2^+2Fc^2^)/3'
_refine_ls_weighting_scheme calc
_refine_ls_wR_factor_gt 0.0987
_refine_ls_wR_factor_ref 0.1139
_reflns_number_gt 3498
_reflns_number_total 5065
_reflns_threshold_expression I>2sigma(I)
_cod_data_source_file c2dt31692g.txt
_cod_data_source_block 11paf027a
_cod_original_sg_symbol_H-M 'P 21/c'
_cod_original_formula_sum 'C12.50 H25 Ca Cl I2 O2 S4'
_cod_database_code 7020683

loop_
_symmetry_equiv_pos_as_xyz
'x, y, z'
'-x, y+1/2, -z+1/2'
'-x, -y, -z'
'x, -y-1/2, z-1/2'

loop_
_atom_site_label
_atom_site_type_symbol
_atom_site_fract_x
_atom_site_fract_y
_atom_site_fract_z
_atom_site_U_iso_or_equiv
_atom_site_adp_type
_atom_site_occupancy
_atom_site_symmetry_multiplicity
_atom_site_calc_flag
_atom_site_refinement_flags
Ca1 Ca 0.23915(9) 0.49574(17) 0.29026(8) 0.0204(3) Uani 1 1 d .
I1 I 0.37260(3) 0.28377(6) 0.21780(3) 0.02280(13) Uani 1 1 d .
I2 I 0.11683(3) 0.41170(6) 0.14685(3) 0.02905(15) Uani 1 1 d .
S1 S 0.17071(13) 0.1897(2) 0.34838(11) 0.0261(4) Uani 1 1 d .
S2 S 0.13041(12) 0.5524(2) 0.43114(11) 0.0249(4) Uani 1 1 d .
S3 S 0.30311(13) 0.7039(2) 0.15922(11) 0.0260(4) Uani 1 1 d .
S4 S 0.33997(12) 0.7346(2) 0.37213(11) 0.0251(4) Uani 1 1 d .
O1 O 0.3075(3) 0.3925(6) 0.4309(3) 0.0228(11) Uani 1 1 d .
O2 O 0.1618(3) 0.7718(6) 0.2736(3) 0.0258(12) Uani 1 1 d .
C1 C 0.2703(5) 0.2756(9) 0.4853(4) 0.0259(17) Uani 1 1 d .
H1A H 0.2260 0.3266 0.5145 0.031 Uiso 1 1 calc R
H1B H 0.3084 0.2365 0.5290 0.031 Uiso 1 1 calc R
C2 C 0.2409(5) 0.1363(9) 0.4321(4) 0.0279(18) Uani 1 1 d .
H2A H 0.2164 0.0567 0.4699 0.033 Uiso 1 1 calc R
H2B H 0.2864 0.0834 0.4061 0.033 Uiso 1 1 calc R
C3 C 0.0831(5) 0.2396(9) 0.4073(4) 0.0287(19) Uani 1 1 d .
H3A H 0.0404 0.1650 0.3898 0.034 Uiso 1 1 calc R
H3B H 0.0942 0.2222 0.4687 0.034 Uiso 1 1 calc R
C4 C 0.0547(5) 0.4133(10) 0.3941(4) 0.0309(19) Uani 1 1 d .
H4A H 0.0062 0.4314 0.4260 0.037 Uiso 1 1 calc R
H4B H 0.0427 0.4323 0.3331 0.037 Uiso 1 1 calc R
C5 C 0.0890(5) 0.7464(9) 0.4015(4) 0.0264(18) Uani 1 1 d .
H5A H 0.0356 0.7539 0.4243 0.032 Uiso 1 1 calc R
H5B H 0.1211 0.8322 0.4289 0.032 Uiso 1 1 calc R
C6 C 0.0842(5) 0.7782(10) 0.3069(4) 0.0251(17) Uani 1 1 d .
H6A H 0.0505 0.6962 0.2786 0.030 Uiso 1 1 calc R
H6B H 0.0608 0.8857 0.2960 0.030 Uiso 1 1 calc R
C7 C 0.1627(5) 0.8488(9) 0.1918(4) 0.0236(16) Uani 1 1 d .
H7A H 0.1314 0.9491 0.1931 0.028 Uiso 1 1 calc R
H7B H 0.1391 0.7764 0.1483 0.028 Uiso 1 1 calc R
C8 C 0.2448(5) 0.8874(9) 0.1695(5) 0.0296(19) Uani 1 1 d .
H8A H 0.2688 0.9570 0.2141 0.036 Uiso 1 1 calc R
H8B H 0.2448 0.9476 0.1152 0.036 Uiso 1 1 calc R
C9 C 0.3968(5) 0.7625(10) 0.2052(5) 0.0313(18) Uani 1 1 d .
H9A H 0.4308 0.6658 0.2081 0.038 Uiso 1 1 calc R
H9B H 0.4214 0.8399 0.1661 0.038 Uiso 1 1 calc R
C10 C 0.3962(5) 0.8386(9) 0.2936(4) 0.0287(18) Uani 1 1 d .
H10A H 0.3756 0.9497 0.2879 0.034 Uiso 1 1 calc R
H10B H 0.4510 0.8468 0.3152 0.034 Uiso 1 1 calc R
C11 C 0.4091(5) 0.5880(9) 0.4139(5) 0.0269(17) Uani 1 1 d .
H11A H 0.4297 0.5215 0.3673 0.032 Uiso 1 1 calc R
H11B H 0.4536 0.6429 0.4432 0.032 Uiso 1 1 calc R
C12 C 0.3658(5) 0.4838(9) 0.4755(4) 0.0283(19) Uani 1 1 d .
H12A H 0.4030 0.4102 0.5051 0.034 Uiso 1 1 calc R
H12B H 0.3409 0.5524 0.5186 0.034 Uiso 1 1 calc R
Cl1 Cl 0.53336(15) 0.8793(3) 0.55816(13) 0.0415(6) Uani 1 1 d D
C13 C 0.5486(8) 1.0137(17) 0.4743(8) 0.029(4) Uani 0.50 1 d PD
H13A H 0.5901 1.0910 0.4920 0.034 Uiso 0.50 1 calc PR
H13B H 0.5680 0.9522 0.4253 0.034 Uiso 0.50 1 calc PR

loop_
_atom_site_aniso_label
_atom_site_aniso_U_11
_atom_site_aniso_U_22
_atom_site_aniso_U_33
_atom_site_aniso_U_23
_atom_site_aniso_U_13
_atom_site_aniso_U_12
Ca1 0.0204(8) 0.0234(7) 0.0175(6) 0.0010(5) 0.0043(6) -0.0017(7)
I1 0.0262(3) 0.0210(2) 0.0215(2) -0.00043(18) 0.00643(19) 0.0007(2)
I2 0.0246(3) 0.0429(3) 0.0199(2) -0.0075(2) 0.00367(19) -0.0050(3)
S1 0.0360(12) 0.0237(9) 0.0190(8) -0.0019(7) 0.0072(8) -0.0057(9)
S2 0.0262(11) 0.0271(9) 0.0215(8) 0.0007(7) 0.0044(8) 0.0009(9)
S3 0.0281(11) 0.0275(10) 0.0228(8) 0.0022(7) 0.0094(8) 0.0004(10)
S4 0.0264(11) 0.0222(9) 0.0268(9) -0.0013(7) 0.0020(8) 0.0009(9)
O1 0.020(3) 0.028(3) 0.021(2) 0.002(2) 0.003(2) -0.003(2)
O2 0.023(3) 0.030(3) 0.025(2) 0.004(2) 0.006(2) 0.005(3)
C1 0.027(4) 0.031(4) 0.021(3) 0.005(3) 0.007(3) 0.000(4)
C2 0.035(5) 0.030(4) 0.020(3) 0.003(3) 0.010(3) 0.009(4)
C3 0.031(5) 0.032(4) 0.023(3) 0.002(3) -0.001(3) -0.014(4)
C4 0.027(5) 0.048(5) 0.018(3) -0.005(3) 0.006(3) -0.001(4)
C5 0.032(5) 0.029(4) 0.019(3) -0.001(3) 0.009(3) 0.009(4)
C6 0.017(4) 0.033(4) 0.026(3) 0.006(3) 0.007(3) 0.015(4)
C7 0.020(4) 0.021(4) 0.030(4) 0.008(3) 0.003(3) 0.004(4)
C8 0.036(5) 0.023(4) 0.030(4) 0.007(3) 0.009(4) -0.002(4)
C9 0.022(4) 0.028(4) 0.044(4) 0.005(3) 0.016(4) -0.008(4)
C10 0.035(5) 0.019(4) 0.032(4) 0.003(3) 0.001(4) -0.003(4)
C11 0.018(4) 0.029(4) 0.033(4) -0.002(3) -0.002(3) -0.001(4)
C12 0.033(5) 0.024(4) 0.027(4) -0.005(3) -0.004(4) 0.007(4)
Cl1 0.0464(15) 0.0418(12) 0.0366(10) -0.0021(9) 0.0063(10) -0.0003(12)
C13 0.009(7) 0.038(9) 0.040(8) -0.009(7) 0.003(6) -0.001(7)

loop_
_atom_type_symbol
_atom_type_description
_atom_type_scat_dispersion_real
_atom_type_scat_dispersion_imag
_atom_type_scat_source
C C 0.0033 0.0016 'International Tables Vol C Tables 4.2.6.8 and 6.1.1.4'
H H 0.0000 0.0000 'International Tables Vol C Tables 4.2.6.8 and 6.1.1.4'
O O 0.0106 0.0060 'International Tables Vol C Tables 4.2.6.8 and 6.1.1.4'
S S 0.1246 0.1234 'International Tables Vol C Tables 4.2.6.8 and 6.1.1.4'
Ca Ca 0.2262 0.3064 'International Tables Vol C Tables 4.2.6.8 and 6.1.1.4'
I I -0.4742 1.8119 'International Tables Vol C Tables 4.2.6.8 and 6.1.1.4'
Cl Cl 0.1484 0.1585 'International Tables Vol C Tables 4.2.6.8 and 6.1.1.4'

loop_
_geom_angle_atom_site_label_1
_geom_angle_atom_site_label_2
_geom_angle_atom_site_label_3
_geom_angle
_geom_angle_site_symmetry_1
O1 Ca1 O2 125.13(15) .
O1 Ca1 S4 66.55(12) .
O2 Ca1 S4 75.09(12) .
O1 Ca1 S3 128.56(13) .
O2 Ca1 S3 67.31(13) .
S4 Ca1 S3 71.48(6) .
O1 Ca1 S1 68.15(12) .
O2 Ca1 S1 125.00(14) .
S4 Ca1 S1 133.19(7) .
S3 Ca1 S1 152.29(7) .
O1 Ca1 S2 72.15(13) .
O2 Ca1 S2 67.53(12) .
S4 Ca1 S2 86.29(7) .
S3 Ca1 S2 133.34(8) .
S1 Ca1 S2 69.15(6) .
O1 Ca1 I2 144.59(12) .
O2 Ca1 I2 78.39(11) .
S4 Ca1 I2 148.54(6) .
S3 Ca1 I2 82.90(5) .
S1 Ca1 I2 76.62(5) .
S2 Ca1 I2 99.01(6) .
O1 Ca1 I1 79.12(12) .
O2 Ca1 I1 144.80(12) .
S4 Ca1 I1 96.71(6) .
S3 Ca1 I1 77.60(6) .
S1 Ca1 I1 85.82(6) .
S2 Ca1 I1 147.18(6) .
I2 Ca1 I1 95.24(4) .
C2 S1 C3 102.8(3) .
C2 S1 Ca1 100.1(3) .
C3 S1 Ca1 107.4(2) .
C5 S2 C4 102.2(4) .
C5 S2 Ca1 101.3(3) .
C4 S2 Ca1 96.5(3) .
C9 S3 C8 102.6(4) .
C9 S3 Ca1 102.7(3) .
C8 S3 Ca1 102.4(3) .
C10 S4 C11 102.5(4) .
C10 S4 Ca1 110.0(2) .
C11 S4 Ca1 94.4(2) .
C12 O1 C1 112.2(5) .
C12 O1 Ca1 122.2(4) .
C1 O1 Ca1 121.7(4) .
C7 O2 C6 110.0(5) .
C7 O2 Ca1 117.1(4) .
C6 O2 Ca1 117.2(4) .
O1 C1 C2 109.3(5) .
O1 C1 H1A 109.8 .
C2 C1 H1A 109.8 .
O1 C1 H1B 109.8 .
C2 C1 H1B 109.8 .
H1A C1 H1B 108.3 .
C1 C2 S1 114.9(5) .
C1 C2 H2A 108.5 .
S1 C2 H2A 108.5 .
C1 C2 H2B 108.5 .
S1 C2 H2B 108.5 .
H2A C2 H2B 107.5 .
C4 C3 S1 113.8(5) .
C4 C3 H3A 108.8 .
S1 C3 H3A 108.8 .
C4 C3 H3B 108.8 .
S1 C3 H3B 108.8 .
H3A C3 H3B 107.7 .
C3 C4 S2 109.5(5) .
C3 C4 H4A 109.8 .
S2 C4 H4A 109.8 .
C3 C4 H4B 109.8 .
S2 C4 H4B 109.8 .
H4A C4 H4B 108.2 .
C6 C5 S2 114.8(5) .
C6 C5 H5A 108.6 .
S2 C5 H5A 108.6 .
C6 C5 H5B 108.6 .
S2 C5 H5B 108.6 .
H5A C5 H5B 107.6 .
O2 C6 C5 108.9(6) .
O2 C6 H6A 109.9 .
C5 C6 H6A 109.9 .
O2 C6 H6B 109.9 .
C5 C6 H6B 109.9 .
H6A C6 H6B 108.3 .
O2 C7 C8 109.8(6) .
O2 C7 H7A 109.7 .
C8 C7 H7A 109.7 .
O2 C7 H7B 109.7 .
C8 C7 H7B 109.7 .
H7A C7 H7B 108.2 .
C7 C8 S3 111.1(5) .
C7 C8 H8A 109.4 .
S3 C8 H8A 109.4 .
C7 C8 H8B 109.4 .
S3 C8 H8B 109.4 .
H8A C8 H8B 108.0 .
C10 C9 S3 116.7(6) .
C10 C9 H9A 108.1 .
S3 C9 H9A 108.1 .
C10 C9 H9B 108.1 .
S3 C9 H9B 108.1 .
H9A C9 H9B 107.3 .
C9 C10 S4 116.3(5) .
C9 C10 H10A 108.2 .
S4 C10 H10A 108.2 .
C9 C10 H10B 108.2 .
S4 C10 H10B 108.2 .
H10A C10 H10B 107.4 .
C12 C11 S4 107.1(6) .
C12 C11 H11A 110.3 .
S4 C11 H11A 110.3 .
C12 C11 H11B 110.3 .
S4 C11 H11B 110.3 .
H11A C11 H11B 108.6 .
O1 C12 C11 109.7(5) .
O1 C12 H12A 109.7 .
C11 C12 H12A 109.7 .
O1 C12 H12B 109.7 .
C11 C12 H12B 109.7 .
H12A C12 H12B 108.2 .
Cl1 C13 Cl1 114.6(8) 3_676
Cl1 C13 H13A 108.6 3_676
Cl1 C13 H13A 108.6 .
Cl1 C13 H13B 108.6 3_676
Cl1 C13 H13B 108.6 .
H13A C13 H13B 107.6 .

loop_
_geom_bond_atom_site_label_1
_geom_bond_atom_site_label_2
_geom_bond_distance
_geom_bond_site_symmetry_2
Ca1 O1 2.621(5) .
Ca1 O2 2.653(5) .
Ca1 S4 2.905(2) .
Ca1 S3 2.923(2) .
Ca1 S1 2.951(2) .
Ca1 S2 2.966(3) .
Ca1 I2 3.1155(15) .
Ca1 I1 3.1178(17) .
S1 C2 1.814(7) .
S1 C3 1.829(9) .
S2 C5 1.814(7) .
S2 C4 1.818(8) .
S3 C9 1.807(8) .
S3 C8 1.828(8) .
S4 C10 1.805(8) .
S4 C11 1.807(8) .
O1 C12 1.422(8) .
O1 C1 1.450(9) .
O2 C7 1.438(8) .
O2 C6 1.440(9) .
C1 C2 1.505(10) .
C1 H1A 0.9900 .
C1 H1B 0.9900 .
C2 H2A 0.9900 .
C2 H2B 0.9900 .
C3 C4 1.533(11) .
C3 H3A 0.9900 .
C3 H3B 0.9900 .
C4 H4A 0.9900 .
C4 H4B 0.9900 .
C5 C6 1.513(9) .
C5 H5A 0.9900 .
C5 H5B 0.9900 .
C6 H6A 0.9900 .
C6 H6B 0.9900 .
C7 C8 1.488(11) .
C7 H7A 0.9900 .
C7 H7B 0.9900 .
C8 H8A 0.9900 .
C8 H8B 0.9900 .
C9 C10 1.528(10) .
C9 H9A 0.9900 .
C9 H9B 0.9900 .
C10 H10A 0.9900 .
C10 H10B 0.9900 .
C11 C12 1.507(11) .
C11 H11A 0.9900 .
C11 H11B 0.9900 .
C12 H12A 0.9900 .
C12 H12B 0.9900 .
Cl1 C13 1.752(12) .
C13 Cl1 1.724(12) 3_676
C13 H13A 0.9900 .
C13 H13B 0.9900 .

loop_
_geom_torsion_atom_site_label_1
_geom_torsion_atom_site_label_2
_geom_torsion_atom_site_label_3
_geom_torsion_atom_site_label_4
_geom_torsion
C12 O1 C1 C2 -152.8(6)
Ca1 O1 C1 C2 49.0(8)
O1 C1 C2 S1 -59.1(8)
C3 S1 C2 C1 -71.3(6)
Ca1 S1 C2 C1 39.3(6)
C2 S1 C3 C4 119.5(5)
Ca1 S1 C3 C4 14.5(5)
S1 C3 C4 S2 -61.4(6)
C5 S2 C4 C3 175.2(5)
Ca1 S2 C4 C3 72.2(5)
C4 S2 C5 C6 -69.3(7)
Ca1 S2 C5 C6 30.0(6)
C7 O2 C6 C5 -162.3(6)
Ca1 O2 C6 C5 60.8(7)
S2 C5 C6 O2 -59.8(8)
C6 O2 C7 C8 162.7(6)
Ca1 O2 C7 C8 -60.3(7)
O2 C7 C8 S3 63.3(7)
C9 S3 C8 C7 -141.7(5)
Ca1 S3 C8 C7 -35.4(5)
C8 S3 C9 C10 51.8(6)
Ca1 S3 C9 C10 -54.3(6)
S3 C9 C10 S4 48.1(8)
C11 S4 C10 C9 85.9(6)
Ca1 S4 C10 C9 -13.5(7)
C10 S4 C11 C12 -175.3(5)
Ca1 S4 C11 C12 -63.6(5)
C1 O1 C12 C11 173.0(6)
Ca1 O1 C12 C11 -29.0(8)
S4 C11 C12 O1 66.3(7)
